data_7045575
loop_
_publ_author_name
'Wen, Yuanyuan'
'Meng, Wei'
'Li, Chen'
'Dai, Lei'
'He, Zhangxing'
'Wang, Ling'
'Li, Ming'
'Zhu, Jing'

_publ_section_title
;
 Enhanced glucose sensing based on a novel composite
 Co<sup>II</sup>-MOF/Acb modified electrode.
;
_journal_issue 11
_journal_name_full 'Dalton transactions (Cambridge, England : 2003)'
_journal_page_first 3872
_journal_page_last 3879
_journal_paper_doi 10.1039/c8dt00296g
_journal_volume 47
_journal_year 2018
_chemical_formula_moiety 'C28 H20 Co2 N O10, C6 H6 N'
_chemical_formula_sum 'C34 H26 Co2 N2 O10'
_chemical_formula_weight 740.43
_space_group_crystal_system triclinic
_space_group_IT_number 2
_space_group_name_Hall '-P 1'
_space_group_name_H-M_alt 'P -1'
_symmetry_space_group_name_Hall '-P 1'
_symmetry_space_group_name_H-M 'P -1'
_atom_sites_solution_hydrogens mixed
_audit_creation_date 2017-10-19
_audit_creation_method
;
Olex2 1.2-beta
(compiled 2016.09.09 svn.r3337 for OlexSys, GUI svn.r5227)
;
_audit_update_record
;
2017-10-23 deposited with the CCDC.
2018-02-07 downloaded from the CCDC.
;
_cell_angle_alpha 108.13(3)
_cell_angle_beta 98.65(3)
_cell_angle_gamma 93.30(3)
_cell_formula_units_Z 2
_cell_length_a 8.7054(17)
_cell_length_b 13.182(3)
_cell_length_c 15.288(3)
_cell_measurement_reflns_used 4255
_cell_measurement_temperature 293.1500
_cell_measurement_theta_max 27.8844
_cell_measurement_theta_min 1.6355
_cell_volume 1638.1(7)
_computing_cell_refinement 'CrystalClear (Rigaku/MSC Inc., 2006)'
_computing_data_collection 'CrystalClear (Rigaku/MSC Inc., 2006)'
_computing_data_reduction 'CrystalClear (Rigaku/MSC Inc., 2006)'
_computing_molecular_graphics 'Olex2 (Dolomanov et al., 2009)'
_computing_publication_material 'Olex2 (Dolomanov et al., 2009)'
_computing_structure_refinement 'ShelXL (Sheldrick, 2015)'
_computing_structure_solution
;
????
;
_diffrn_ambient_temperature 293.1500
_diffrn_detector_area_resol_mean 28.5714
_diffrn_measured_fraction_theta_full 0.997
_diffrn_measured_fraction_theta_max 0.983
_diffrn_measurement_details
;
scan:
    Number of images: 360
               Slice: -110.0000 - 70.0000
         Image width: 0.5000
            Exp time: 15.0000
       Rotation axis: Omega
               Omega: 0.0000
                 Chi: 45.0000
                 Phi: 0.0000
                 XTD: 45.2072
              2theta: -19.8998
scan:
    Number of images: 360
               Slice: -110.0000 - 70.0000
         Image width: 0.5000
            Exp time: 15.0000
       Rotation axis: Omega
               Omega: 0.0000
                 Chi: 45.0000
                 Phi: 90.0000
                 XTD: 45.2072
              2theta: -19.8998
scan:
    Number of images: 314
               Slice: -110.0000 - 47.0000
         Image width: 0.5000
            Exp time: 15.0000
       Rotation axis: Omega
               Omega: 0.0000
                 Chi: 45.0000
                 Phi: 180.0000
                 XTD: 45.2072
              2theta: -19.8998
;
_diffrn_measurement_device
;
Saturn724 (4x4 bin mode)
;
_diffrn_measurement_device_details
;
AFC10: Fixed Chi 2 circle
;
_diffrn_measurement_device_type 'Bruker P4'
_diffrn_measurement_method dtprofit.ref
_diffrn_orient_matrix_type d*Trek
_diffrn_orient_matrix_UB_11 0.1142
_diffrn_orient_matrix_UB_12 0.0249
_diffrn_orient_matrix_UB_13 0.0035
_diffrn_orient_matrix_UB_21 0.0019
_diffrn_orient_matrix_UB_22 0.0225
_diffrn_orient_matrix_UB_23 0.0771
_diffrn_orient_matrix_UB_31 0.0232
_diffrn_orient_matrix_UB_32 -0.0535
_diffrn_orient_matrix_UB_33 0.0387
_diffrn_radiation_detector CCD
_diffrn_radiation_monochromator 'Graphite Monochromator'
_diffrn_radiation_type MoK\a
_diffrn_radiation_wavelength 0.71073
_diffrn_reflns_av_R_equivalents 0.0525
_diffrn_reflns_av_unetI/netI 0.0849
_diffrn_reflns_Laue_measured_fraction_full 0.997
_diffrn_reflns_Laue_measured_fraction_max 0.983
_diffrn_reflns_limit_h_max 11
_diffrn_reflns_limit_h_min -11
_diffrn_reflns_limit_k_max 17
_diffrn_reflns_limit_k_min -17
_diffrn_reflns_limit_l_max 20
_diffrn_reflns_limit_l_min -20
_diffrn_reflns_number 19758
_diffrn_reflns_point_group_measured_fraction_full 0.997
_diffrn_reflns_point_group_measured_fraction_max 0.983
_diffrn_reflns_theta_full 25.242
_diffrn_reflns_theta_max 27.909
_diffrn_reflns_theta_min 1.787
_diffrn_source 'Sealed Tube'
_diffrn_source_current 40.0000
_diffrn_source_power 2.0000
_diffrn_source_voltage 50.0000
_exptl_absorpt_coefficient_mu 1.073
_exptl_absorpt_correction_T_max 1.0000
_exptl_absorpt_correction_T_min 0.8582
_exptl_absorpt_correction_type multi-scan
_exptl_absorpt_process_details Crystalclear
_exptl_crystal_colour colourless
_exptl_crystal_colour_primary colourless
_exptl_crystal_density_diffrn 1.501
_exptl_crystal_density_method 'not measured'
_exptl_crystal_description block
_exptl_crystal_F_000 756
_exptl_crystal_size_max 0.2
_exptl_crystal_size_mid 0.2
_exptl_crystal_size_min 0.2
_refine_diff_density_max 0.510
_refine_diff_density_min -0.497
_refine_diff_density_rms 0.081
_refine_ls_extinction_method none
_refine_ls_goodness_of_fit_ref 1.093
_refine_ls_hydrogen_treatment constr
_refine_ls_matrix_type full
_refine_ls_number_parameters 433
_refine_ls_number_reflns 7720
_refine_ls_number_restraints 0
_refine_ls_restrained_S_all 1.093
_refine_ls_R_factor_all 0.0919
_refine_ls_R_factor_gt 0.0614
_refine_ls_shift/su_max 0.001
_refine_ls_shift/su_mean 0.000
_refine_ls_structure_factor_coef Fsqd
_refine_ls_weighting_details 'w=1/[\s^2^(Fo^2^)+(0.0416P)^2^] where P=(Fo^2^+2Fc^2^)/3'
_refine_ls_weighting_scheme calc
_refine_ls_wR_factor_gt 0.1074
_refine_ls_wR_factor_ref 0.1209
_reflns_Friedel_coverage 0.000
_reflns_number_gt 5623
_reflns_number_total 7720
_reflns_threshold_expression 'I > 2\s(I)'
_cod_data_source_file c8dt00296g2.cif
_cod_data_source_block a
_cod_depositor_comments 'Adding full bibliography for 7045575.cif.'
_cod_original_cell_volume 1638.2(6)
_cod_database_code 7045575
_shelx_space_group_comment
;
The symmetry employed for this shelxl refinement is uniquely defined
by the following loop, which should always be used as a source of
symmetry information in preference to the above space-group names.
They are only intended as comments.
;
_diffrn_number_total 7724
_olex2_refinement_description
;
1. Fixed Uiso
 At 1.2 times of:
  All C(H) groups, All C(H,H) groups
 At 1.5 times of:
  All O(H,H) groups
2.a Riding coordinates:
 O9(H9A,H9B), O10(H10A,H10B)
2.b Secondary CH2 refined with riding coordinates:
 C28(H28A,H28B), C29(H29A,H29B)
2.c Aromatic/amide H refined with riding coordinates:
 C3(H3), C6(H6), C10(H10), C11(H11), C13(H13), C14(H14), C17(H17), C18(H18),
 C20(H20), C21(H21), C23(H23), C24(H24), C26(H26), C27(H27), C31(H31), C32(H32),
  C33(H33), C34(H34)
;
_shelx_shelxl_version_number 2016/6
_olex2_submission_special_instructions 'No special instructions were received'

loop_
_space_group_symop_operation_xyz
'x, y, z'
'-x, -y, -z'

loop_
_atom_site_label
_atom_site_type_symbol
_atom_site_fract_x
_atom_site_fract_y
_atom_site_fract_z
_atom_site_U_iso_or_equiv
_atom_site_adp_type
_atom_site_occupancy
_atom_site_site_symmetry_order
_atom_site_calc_flag
_atom_site_refinement_flags_posn
Co1 Co 0.35939(5) 0.04128(4) 0.74437(3) 0.02365(13) Uani 1 1 d .
Co2 Co -0.04067(5) 0.06907(4) 0.67214(3) 0.02385(13) Uani 1 1 d .
O1 O -0.2400(3) 0.1981(2) 0.47816(18) 0.0474(8) Uani 1 1 d .
O2 O -0.1145(3) 0.09935(19) 0.55280(16) 0.0316(6) Uani 1 1 d .
O3 O -0.2744(3) 0.06424(18) 0.68713(18) 0.0319(6) Uani 1 1 d .
O4 O -0.4777(3) 0.15116(18) 0.72637(18) 0.0301(6) Uani 1 1 d .
O5 O -0.0325(3) 0.82177(19) 1.20355(17) 0.0354(6) Uani 1 1 d .
O6 O -0.2905(3) 0.8228(2) 1.16996(18) 0.0378(7) Uani 1 1 d .
O7 O 0.2070(3) 0.92101(19) 0.75091(18) 0.0327(6) Uani 1 1 d .
O8 O -0.0375(3) 0.92498(18) 0.68265(19) 0.0347(6) Uani 1 1 d .
O9 O 0.1901(2) 0.05963(18) 0.62974(15) 0.0265(5) Uani 1 1 d .
H9A H 0.216795 0.117289 0.619652 0.040 Uiso 1 1 d R
H9B H 0.185405 0.006509 0.578762 0.040 Uiso 1 1 d R
O10 O 0.4679(3) -0.08348(19) 0.66207(18) 0.0363(6) Uani 1 1 d .
H10A H 0.413087 -0.118944 0.605564 0.054 Uiso 1 1 d R
H10B H 0.561537 -0.058114 0.653844 0.054 Uiso 1 1 d R
N1 N 0.5146(3) 0.0301(2) 0.8618(2) 0.0337(7) Uani 1 1 d .
C1 C -0.1886(4) 0.2695(3) 0.6418(2) 0.0235(7) Uani 1 1 d .
C2 C -0.2609(4) 0.2541(2) 0.7125(2) 0.0196(7) Uani 1 1 d .
C3 C -0.2636(4) 0.3411(3) 0.7914(2) 0.0233(7) Uani 1 1 d .
H3 H -0.313981 0.330712 0.837949 0.028 Uiso 1 1 calc R
C4 C -0.1939(4) 0.4435(3) 0.8037(2) 0.0240(7) Uani 1 1 d .
C5 C -0.1274(4) 0.4600(3) 0.7303(2) 0.0249(8) Uani 1 1 d .
C6 C -0.1270(4) 0.3733(3) 0.6512(2) 0.0268(8) Uani 1 1 d .
H6 H -0.083994 0.384471 0.602377 0.032 Uiso 1 1 calc R
C7 C -0.1833(4) 0.1825(3) 0.5506(2) 0.0259(8) Uani 1 1 d .
C8 C -0.3433(4) 0.1476(3) 0.7076(2) 0.0236(7) Uani 1 1 d .
C9 C -0.1881(4) 0.5311(3) 0.8937(2) 0.0253(8) Uani 1 1 d .
C10 C -0.3190(4) 0.5545(3) 0.9327(3) 0.0371(10) Uani 1 1 d .
H10 H -0.414218 0.514230 0.902158 0.045 Uiso 1 1 calc R
C11 C -0.3131(4) 0.6372(3) 1.0170(3) 0.0387(10) Uani 1 1 d .
H11 H -0.404251 0.652739 1.041023 0.046 Uiso 1 1 calc R
C12 C -0.1716(4) 0.6959(3) 1.0650(2) 0.0254(8) Uani 1 1 d .
C13 C -0.0382(4) 0.6698(3) 1.0279(2) 0.0287(8) Uani 1 1 d .
H13 H 0.058206 0.706827 1.060349 0.034 Uiso 1 1 calc R
C14 C -0.0459(4) 0.5893(3) 0.9432(2) 0.0299(8) Uani 1 1 d .
H14 H 0.045049 0.573923 0.919038 0.036 Uiso 1 1 calc R
C15 C -0.1651(4) 0.7869(3) 1.1536(2) 0.0266(8) Uani 1 1 d .
C16 C -0.0713(4) 0.5700(3) 0.7308(2) 0.0257(8) Uani 1 1 d .
C17 C -0.1697(4) 0.6506(3) 0.7472(3) 0.0302(8) Uani 1 1 d .
H17 H -0.266810 0.637750 0.762481 0.036 Uiso 1 1 calc R
C18 C -0.1239(4) 0.7501(3) 0.7409(3) 0.0322(9) Uani 1 1 d .
H18 H -0.192688 0.802360 0.749219 0.039 Uiso 1 1 calc R
C19 C 0.0214(4) 0.7729(3) 0.7225(2) 0.0265(8) Uani 1 1 d .
C20 C 0.1214(4) 0.6934(3) 0.7089(3) 0.0377(10) Uani 1 1 d .
H20 H 0.221322 0.708055 0.698060 0.045 Uiso 1 1 calc R
C21 C 0.0739(4) 0.5920(3) 0.7113(3) 0.0391(10) Uani 1 1 d .
H21 H 0.140699 0.538673 0.699708 0.047 Uiso 1 1 calc R
C22 C 0.0696(4) 0.8817(3) 0.7186(2) 0.0258(8) Uani 1 1 d .
C23 C 0.5493(4) -0.0642(3) 0.8678(3) 0.0409(10) Uani 1 1 d .
H23 H 0.482255 -0.125139 0.831425 0.049 Uiso 1 1 calc R
C24 C 0.6803(5) -0.0769(4) 0.9256(3) 0.0468(11) Uani 1 1 d .
H24 H 0.699372 -0.144823 0.927889 0.056 Uiso 1 1 calc R
C25 C 0.7816(4) 0.0115(4) 0.9794(3) 0.0423(10) Uani 1 1 d .
C26 C 0.7391(5) 0.1108(4) 0.9788(3) 0.0490(11) Uani 1 1 d .
H26 H 0.799457 0.173279 1.018397 0.059 Uiso 1 1 calc R
C27 C 0.6076(5) 0.1166(3) 0.9197(3) 0.0408(10) Uani 1 1 d .
H27 H 0.581727 0.184094 0.919778 0.049 Uiso 1 1 calc R
C28 C 0.9381(4) 0.0027(4) 1.0309(3) 0.0531(12) Uani 1 1 d .
H28A H 0.932828 -0.061406 1.049203 0.064 Uiso 1 1 calc R
H28B H 0.966794 0.064385 1.087157 0.064 Uiso 1 1 calc R
N2 N 0.2559(4) 0.2487(3) 0.6031(3) 0.0465(9) Uani 1 1 d .
C29 C 0.4404(6) 0.5178(4) 0.5317(4) 0.0793(18) Uani 1 1 d .
H29A H 0.490286 0.575247 0.587637 0.095 Uiso 1 1 calc R
H29B H 0.356985 0.545899 0.499705 0.095 Uiso 1 1 calc R
C30 C 0.3710(6) 0.4266(4) 0.5596(4) 0.0636(14) Uani 1 1 d .
C31 C 0.4176(5) 0.4139(3) 0.6425(3) 0.0495(12) Uani 1 1 d .
H31 H 0.492237 0.464665 0.686954 0.059 Uiso 1 1 calc R
C32 C 0.3569(5) 0.3265(3) 0.6636(3) 0.0477(11) Uani 1 1 d .
H32 H 0.388873 0.322514 0.723184 0.057 Uiso 1 1 calc R
C33 C 0.2058(7) 0.2636(5) 0.5234(4) 0.094(2) Uani 1 1 d .
H33 H 0.130232 0.212391 0.480279 0.112 Uiso 1 1 calc R
C34 C 0.2581(8) 0.3510(5) 0.4989(4) 0.104(3) Uani 1 1 d .
H34 H 0.216420 0.357716 0.441584 0.125 Uiso 1 1 calc R

loop_
_atom_site_aniso_label
_atom_site_aniso_U_11
_atom_site_aniso_U_22
_atom_site_aniso_U_33
_atom_site_aniso_U_23
_atom_site_aniso_U_13
_atom_site_aniso_U_12
Co1 0.0217(2) 0.0192(2) 0.0276(3) 0.0045(2) 0.0052(2) -0.00206(19)
Co2 0.0251(3) 0.0173(2) 0.0270(3) 0.0049(2) 0.0039(2) -0.0002(2)
O1 0.068(2) 0.0394(17) 0.0271(16) 0.0066(13) -0.0053(14) 0.0041(15)
O2 0.0461(16) 0.0233(13) 0.0244(13) 0.0051(11) 0.0065(12) 0.0095(12)
O3 0.0266(13) 0.0169(13) 0.0520(17) 0.0078(12) 0.0132(12) 0.0023(11)
O4 0.0228(12) 0.0206(13) 0.0501(16) 0.0118(12) 0.0154(12) 0.0021(10)
O5 0.0292(14) 0.0334(15) 0.0312(14) -0.0046(12) 0.0007(12) 0.0011(12)
O6 0.0275(14) 0.0331(15) 0.0384(16) -0.0099(12) 0.0077(12) 0.0037(12)
O7 0.0271(13) 0.0289(14) 0.0428(16) 0.0160(12) 0.0022(12) -0.0056(11)
O8 0.0274(14) 0.0210(13) 0.0568(18) 0.0154(13) 0.0057(13) -0.0001(11)
O9 0.0320(13) 0.0212(12) 0.0246(13) 0.0045(10) 0.0085(11) -0.0022(11)
O10 0.0327(14) 0.0300(15) 0.0390(16) 0.0005(12) 0.0097(12) -0.0016(12)
N1 0.0311(17) 0.0311(18) 0.0349(18) 0.0079(15) 0.0018(14) -0.0016(15)
C1 0.0260(18) 0.0170(17) 0.0235(18) 0.0029(14) 0.0009(15) 0.0006(14)
C2 0.0187(16) 0.0150(16) 0.0259(18) 0.0083(14) 0.0033(14) 0.0010(13)
C3 0.0240(17) 0.0235(18) 0.0248(18) 0.0108(15) 0.0065(15) 0.0003(15)
C4 0.0264(18) 0.0178(17) 0.0240(18) 0.0022(14) 0.0040(15) -0.0017(15)
C5 0.0288(19) 0.0175(17) 0.0255(18) 0.0034(14) 0.0063(15) -0.0036(15)
C6 0.0317(19) 0.0214(18) 0.0276(19) 0.0077(15) 0.0095(16) -0.0030(15)
C7 0.0265(19) 0.0209(18) 0.0259(19) 0.0025(15) 0.0045(15) -0.0036(15)
C8 0.0252(18) 0.0207(18) 0.0233(18) 0.0051(15) 0.0056(15) -0.0014(15)
C9 0.0288(19) 0.0169(17) 0.0286(19) 0.0059(15) 0.0040(16) 0.0011(15)
C10 0.031(2) 0.028(2) 0.038(2) -0.0063(18) 0.0037(18) -0.0077(17)
C11 0.032(2) 0.038(2) 0.040(2) -0.0003(19) 0.0145(18) 0.0022(19)
C12 0.0243(18) 0.0237(18) 0.0237(18) 0.0010(15) 0.0056(15) 0.0006(15)
C13 0.0219(18) 0.028(2) 0.031(2) 0.0040(16) 0.0036(15) -0.0001(16)
C14 0.030(2) 0.027(2) 0.029(2) 0.0025(16) 0.0088(16) 0.0023(16)
C15 0.032(2) 0.0176(17) 0.0278(19) 0.0037(15) 0.0068(16) -0.0014(16)
C16 0.033(2) 0.0171(17) 0.0271(19) 0.0070(15) 0.0060(16) -0.0009(15)
C17 0.0305(19) 0.0240(19) 0.037(2) 0.0092(17) 0.0113(17) -0.0002(16)
C18 0.031(2) 0.0244(19) 0.043(2) 0.0117(18) 0.0114(18) 0.0036(16)
C19 0.0276(19) 0.0169(17) 0.033(2) 0.0068(15) 0.0036(16) -0.0013(15)
C20 0.027(2) 0.026(2) 0.064(3) 0.015(2) 0.0202(19) 0.0021(17)
C21 0.037(2) 0.0197(19) 0.065(3) 0.015(2) 0.016(2) 0.0076(17)
C22 0.0281(19) 0.0199(18) 0.0274(19) 0.0044(15) 0.0077(16) -0.0031(15)
C23 0.038(2) 0.036(2) 0.047(3) 0.016(2) 0.000(2) -0.0026(19)
C24 0.046(3) 0.046(3) 0.051(3) 0.022(2) 0.002(2) 0.007(2)
C25 0.031(2) 0.062(3) 0.035(2) 0.017(2) 0.0064(18) 0.008(2)
C26 0.041(3) 0.056(3) 0.041(3) 0.010(2) -0.005(2) -0.006(2)
C27 0.043(2) 0.036(2) 0.039(2) 0.011(2) -0.003(2) 0.000(2)
C28 0.037(2) 0.085(4) 0.040(3) 0.026(3) 0.003(2) 0.007(2)
N2 0.048(2) 0.045(2) 0.047(2) 0.0201(19) 0.0060(18) -0.0111(18)
C29 0.099(5) 0.059(4) 0.082(4) 0.035(3) 0.012(3) -0.025(3)
C30 0.074(3) 0.057(3) 0.063(3) 0.033(3) 0.007(3) -0.026(3)
C31 0.041(2) 0.041(3) 0.066(3) 0.024(2) -0.003(2) -0.006(2)
C32 0.045(3) 0.044(3) 0.055(3) 0.025(2) -0.003(2) -0.001(2)
C33 0.125(5) 0.090(5) 0.046(3) 0.020(3) -0.011(3) -0.073(4)
C34 0.152(6) 0.104(5) 0.044(3) 0.039(3) -0.016(4) -0.074(4)

loop_
_atom_type_symbol
_atom_type_description
_atom_type_scat_dispersion_real
_atom_type_scat_dispersion_imag
_atom_type_scat_source
C C 0.0033 0.0016 'International Tables Vol C Tables 4.2.6.8 and 6.1.1.4'
H H 0.0000 0.0000 'International Tables Vol C Tables 4.2.6.8 and 6.1.1.4'
Co Co 0.3494 0.9721 'International Tables Vol C Tables 4.2.6.8 and 6.1.1.4'
N N 0.0061 0.0033 'International Tables Vol C Tables 4.2.6.8 and 6.1.1.4'
O O 0.0106 0.0060 'International Tables Vol C Tables 4.2.6.8 and 6.1.1.4'

loop_
_geom_angle_atom_site_label_1
_geom_angle_atom_site_label_2
_geom_angle_atom_site_label_3
_geom_angle
_geom_angle_site_symmetry_1
_geom_angle_site_symmetry_3
O4 Co1 O9 90.39(9) 1_655 .
O4 Co1 O10 88.78(10) 1_655 .
O4 Co1 N1 90.51(11) 1_655 .
O6 Co1 O4 82.62(10) 2_567 1_655
O6 Co1 O9 87.54(10) 2_567 .
O6 Co1 O10 170.28(10) 2_567 .
O6 Co1 N1 88.85(12) 2_567 .
O7 Co1 O4 173.90(10) 1_545 1_655
O7 Co1 O6 103.41(11) 1_545 2_567
O7 Co1 O9 88.97(9) 1_545 .
O7 Co1 O10 85.28(10) 1_545 .
O7 Co1 N1 90.53(11) 1_545 .
O10 Co1 O9 97.07(9) . .
O10 Co1 N1 86.70(11) . .
N1 Co1 O9 176.14(11) . .
O2 Co2 O3 85.77(11) . .
O2 Co2 O9 86.25(10) . .
O3 Co2 O9 169.81(9) . .
O5 Co2 O2 125.80(10) 2_567 .
O5 Co2 O3 93.98(11) 2_567 .
O5 Co2 O9 95.82(10) 2_567 .
O8 Co2 O2 124.32(11) 1_545 .
O8 Co2 O3 89.06(10) 1_545 .
O8 Co2 O5 109.86(11) 1_545 2_567
O8 Co2 O9 90.21(10) 1_545 .
C7 O2 Co2 122.7(2) . .
C8 O3 Co2 122.2(2) . .
C8 O4 Co1 134.4(2) . 1_455
C15 O5 Co2 133.6(2) . 2_567
C15 O6 Co1 137.2(2) . 2_567
C22 O7 Co1 138.7(2) . 1_565
C22 O8 Co2 131.1(2) . 1_565
Co1 O9 Co2 108.40(10) . .
Co1 O9 H9A 109.6 . .
Co1 O9 H9B 111.4 . .
Co2 O9 H9A 108.8 . .
Co2 O9 H9B 110.0 . .
H9A O9 H9B 108.6 . .
Co1 O10 H10A 115.0 . .
Co1 O10 H10B 110.8 . .
H10A O10 H10B 107.1 . .
C23 N1 Co1 121.1(3) . .
C23 N1 C27 116.7(3) . .
C27 N1 Co1 120.4(3) . .
C2 C1 C6 118.6(3) . .
C2 C1 C7 124.3(3) . .
C6 C1 C7 116.9(3) . .
C1 C2 C8 123.9(3) . .
C3 C2 C1 119.0(3) . .
C3 C2 C8 117.0(3) . .
C2 C3 H3 118.7 . .
C2 C3 C4 122.6(3) . .
C4 C3 H3 118.7 . .
C3 C4 C5 118.3(3) . .
C3 C4 C9 119.9(3) . .
C5 C4 C9 121.8(3) . .
C4 C5 C16 122.2(3) . .
C6 C5 C4 118.8(3) . .
C6 C5 C16 118.7(3) . .
C1 C6 H6 118.8 . .
C5 C6 C1 122.5(3) . .
C5 C6 H6 118.8 . .
O1 C7 O2 123.7(3) . .
O1 C7 C1 117.3(3) . .
O2 C7 C1 119.0(3) . .
O3 C8 C2 119.9(3) . .
O4 C8 O3 125.0(3) . .
O4 C8 C2 115.2(3) . .
C10 C9 C4 121.9(3) . .
C10 C9 C14 117.8(3) . .
C14 C9 C4 120.3(3) . .
C9 C10 H10 119.1 . .
C9 C10 C11 121.7(3) . .
C11 C10 H10 119.1 . .
C10 C11 H11 120.0 . .
C12 C11 C10 120.0(3) . .
C12 C11 H11 120.0 . .
C11 C12 C15 120.4(3) . .
C13 C12 C11 118.5(3) . .
C13 C12 C15 121.1(3) . .
C12 C13 H13 119.5 . .
C12 C13 C14 120.9(3) . .
C14 C13 H13 119.5 . .
C9 C14 H14 119.5 . .
C13 C14 C9 121.0(3) . .
C13 C14 H14 119.5 . .
O5 C15 C12 116.8(3) . .
O6 C15 O5 126.1(3) . .
O6 C15 C12 117.1(3) . .
C17 C16 C5 119.7(3) . .
C21 C16 C5 121.4(3) . .
C21 C16 C17 118.8(3) . .
C16 C17 H17 119.9 . .
C18 C17 C16 120.3(3) . .
C18 C17 H17 119.9 . .
C17 C18 H18 119.5 . .
C19 C18 C17 121.1(3) . .
C19 C18 H18 119.5 . .
C18 C19 C20 118.6(3) . .
C18 C19 C22 120.1(3) . .
C20 C19 C22 121.4(3) . .
C19 C20 H20 119.7 . .
C19 C20 C21 120.7(3) . .
C21 C20 H20 119.7 . .
C16 C21 C20 120.5(3) . .
C16 C21 H21 119.7 . .
C20 C21 H21 119.7 . .
O7 C22 O8 126.6(3) . .
O7 C22 C19 118.1(3) . .
O8 C22 C19 115.2(3) . .
N1 C23 H23 118.3 . .
N1 C23 C24 123.4(4) . .
C24 C23 H23 118.3 . .
C23 C24 H24 120.3 . .
C25 C24 C23 119.4(4) . .
C25 C24 H24 120.3 . .
C24 C25 C26 117.2(4) . .
C24 C25 C28 122.4(4) . .
C26 C25 C28 120.2(4) . .
C25 C26 H26 120.2 . .
C27 C26 C25 119.6(4) . .
C27 C26 H26 120.2 . .
N1 C27 C26 123.3(4) . .
N1 C27 H27 118.3 . .
C26 C27 H27 118.3 . .
C25 C28 C28 110.3(4) . 2_757
C25 C28 H28A 109.6 . .
C25 C28 H28B 109.6 . .
C28 C28 H28A 109.6 2_757 .
C28 C28 H28B 109.6 2_757 .
H28A C28 H28B 108.1 . .
C33 N2 C32 115.3(4) . .
C29 C29 H29A 109.1 2_666 .
C29 C29 H29B 109.1 2_666 .
H29A C29 H29B 107.9 . .
C30 C29 C29 112.3(5) . 2_666
C30 C29 H29A 109.1 . .
C30 C29 H29B 109.1 . .
C31 C30 C29 123.0(5) . .
C31 C30 C34 116.3(5) . .
C34 C30 C29 120.8(5) . .
C30 C31 H31 119.4 . .
C30 C31 C32 121.2(4) . .
C32 C31 H31 119.4 . .
N2 C32 C31 123.1(4) . .
N2 C32 H32 118.4 . .
C31 C32 H32 118.4 . .
N2 C33 H33 117.8 . .
N2 C33 C34 124.3(5) . .
C34 C33 H33 117.8 . .
C30 C34 C33 119.5(5) . .
C30 C34 H34 120.3 . .
C33 C34 H34 120.3 . .

loop_
_geom_bond_atom_site_label_1
_geom_bond_atom_site_label_2
_geom_bond_distance
_geom_bond_site_symmetry_2
Co1 O4 2.077(2) 1_655
Co1 O6 2.046(3) 2_567
Co1 O7 2.045(2) 1_545
Co1 O9 2.198(2) .
Co1 O10 2.105(3) .
Co1 N1 2.127(3) .
Co2 O2 2.008(2) .
Co2 O3 2.081(2) .
Co2 O5 1.979(3) 2_567
Co2 O8 1.957(2) 1_545
Co2 O9 2.201(2) .
O1 C7 1.226(4) .
O2 C7 1.285(4) .
O3 C8 1.258(4) .
O4 C8 1.246(4) .
O5 C15 1.258(4) .
O6 C15 1.243(4) .
O7 C22 1.238(4) .
O8 C22 1.265(4) .
O9 H9A 0.8479 .
O9 H9B 0.8643 .
O10 H10A 0.8897 .
O10 H10B 0.9043 .
N1 C23 1.324(4) .
N1 C27 1.338(5) .
C1 C2 1.389(4) .
C1 C6 1.397(4) .
C1 C7 1.514(5) .
C2 C3 1.387(4) .
C2 C8 1.515(4) .
C3 H3 0.9300 .
C3 C4 1.392(4) .
C4 C5 1.406(5) .
C4 C9 1.487(4) .
C5 C6 1.383(5) .
C5 C16 1.500(4) .
C6 H6 0.9300 .
C9 C10 1.371(5) .
C9 C14 1.393(5) .
C10 H10 0.9300 .
C10 C11 1.398(5) .
C11 H11 0.9300 .
C11 C12 1.386(5) .
C12 C13 1.383(5) .
C12 C15 1.495(5) .
C13 H13 0.9300 .
C13 C14 1.385(5) .
C14 H14 0.9300 .
C16 C17 1.390(5) .
C16 C21 1.377(5) .
C17 H17 0.9300 .
C17 C18 1.385(4) .
C18 H18 0.9300 .
C18 C19 1.373(5) .
C19 C20 1.387(5) .
C19 C22 1.493(4) .
C20 H20 0.9300 .
C20 C21 1.389(5) .
C21 H21 0.9300 .
C23 H23 0.9300 .
C23 C24 1.386(5) .
C24 H24 0.9300 .
C24 C25 1.371(6) .
C25 C26 1.383(6) .
C25 C28 1.498(5) .
C26 H26 0.9300 .
C26 C27 1.369(5) .
C27 H27 0.9300 .
C28 C28 1.527(8) 2_757
C28 H28A 0.9700 .
C28 H28B 0.9700 .
N2 C32 1.320(5) .
N2 C33 1.309(6) .
C29 C29 1.521(10) 2_666
C29 H29A 0.9700 .
C29 H29B 0.9700 .
C29 C30 1.518(6) .
C30 C31 1.336(6) .
C30 C34 1.363(7) .
C31 H31 0.9300 .
C31 C32 1.387(5) .
C32 H32 0.9300 .
C33 H33 0.9300 .
C33 C34 1.390(7) .
C34 H34 0.9300 .

loop_
_geom_hbond_atom_site_label_D
_geom_hbond_atom_site_label_H
_geom_hbond_atom_site_label_A
_geom_hbond_distance_DH
_geom_hbond_distance_HA
_geom_hbond_distance_DA
_geom_hbond_angle_DHA
_geom_hbond_site_symmetry_A
O9 H9A N2 0.85 1.85 2.691(4) 173.7 .
O9 H9B O2 0.86 2.04 2.875(3) 162.6 2_556
O10 H10A O1 0.89 1.85 2.679(4) 155.1 2_556
O10 H10B O3 0.90 1.98 2.784(3) 147.7 1_655

loop_
_geom_torsion_atom_site_label_1
_geom_torsion_atom_site_label_2
_geom_torsion_atom_site_label_3
_geom_torsion_atom_site_label_4
_geom_torsion
_geom_torsion_site_symmetry_1
_geom_torsion_site_symmetry_4
Co1 O4 C8 O3 5.7(6) 1_455 .
Co1 O4 C8 C2 -173.2(2) 1_455 .
Co1 O6 C15 O5 15.1(6) 2_567 .
Co1 O6 C15 C12 -163.0(3) 2_567 .
Co1 O7 C22 O8 -17.9(6) 1_565 .
Co1 O7 C22 C19 163.0(3) 1_565 .
Co1 N1 C23 C24 160.1(3) . .
Co1 N1 C27 C26 -160.4(3) . .
Co2 O2 C7 O1 -174.1(3) . .
Co2 O2 C7 C1 9.1(4) . .
Co2 O3 C8 O4 -172.7(3) . .
Co2 O3 C8 C2 6.2(4) . .
Co2 O5 C15 O6 6.5(6) 2_567 .
Co2 O5 C15 C12 -175.4(2) 2_567 .
Co2 O8 C22 O7 -5.8(6) 1_565 .
Co2 O8 C22 C19 173.4(2) 1_565 .
N1 C23 C24 C25 -0.5(7) . .
C1 C2 C3 C4 -1.3(5) . .
C1 C2 C8 O3 51.2(5) . .
C1 C2 C8 O4 -129.8(4) . .
C2 C1 C6 C5 3.7(5) . .
C2 C1 C7 O1 121.3(4) . .
C2 C1 C7 O2 -61.7(5) . .
C2 C3 C4 C5 4.3(5) . .
C2 C3 C4 C9 -174.4(3) . .
C3 C2 C8 O3 -131.0(3) . .
C3 C2 C8 O4 48.0(4) . .
C3 C4 C5 C6 -3.3(5) . .
C3 C4 C5 C16 170.6(3) . .
C3 C4 C9 C10 -51.2(5) . .
C3 C4 C9 C14 125.9(4) . .
C4 C5 C6 C1 -0.7(5) . .
C4 C5 C16 C17 -51.3(5) . .
C4 C5 C16 C21 131.5(4) . .
C4 C9 C10 C11 -179.8(3) . .
C4 C9 C14 C13 -178.7(3) . .
C5 C4 C9 C10 130.2(4) . .
C5 C4 C9 C14 -52.7(5) . .
C5 C16 C17 C18 -175.1(3) . .
C5 C16 C21 C20 177.7(3) . .
C6 C1 C2 C3 -2.7(5) . .
C6 C1 C2 C8 175.1(3) . .
C6 C1 C7 O1 -53.4(5) . .
C6 C1 C7 O2 123.5(3) . .
C6 C5 C16 C17 122.6(4) . .
C6 C5 C16 C21 -54.6(5) . .
C7 C1 C2 C3 -177.4(3) . .
C7 C1 C2 C8 0.4(5) . .
C7 C1 C6 C5 178.8(3) . .
C8 C2 C3 C4 -179.2(3) . .
C9 C4 C5 C6 175.4(3) . .
C9 C4 C5 C16 -10.7(5) . .
C9 C10 C11 C12 -1.9(6) . .
C10 C9 C14 C13 -1.5(5) . .
C10 C11 C12 C13 -0.7(6) . .
C10 C11 C12 C15 177.9(3) . .
C11 C12 C13 C14 2.2(5) . .
C11 C12 C15 O5 165.3(3) . .
C11 C12 C15 O6 -16.4(5) . .
C12 C13 C14 C9 -1.1(6) . .
C13 C12 C15 O5 -16.1(5) . .
C13 C12 C15 O6 162.2(3) . .
C14 C9 C10 C11 3.0(6) . .
C15 C12 C13 C14 -176.4(3) . .
C16 C5 C6 C1 -174.8(3) . .
C16 C17 C18 C19 -2.9(6) . .
C17 C16 C21 C20 0.5(6) . .
C17 C18 C19 C20 1.0(6) . .
C17 C18 C19 C22 -178.4(3) . .
C18 C19 C20 C21 1.7(6) . .
C18 C19 C22 O7 142.2(4) . .
C18 C19 C22 O8 -37.1(5) . .
C19 C20 C21 C16 -2.5(6) . .
C20 C19 C22 O7 -37.2(5) . .
C20 C19 C22 O8 143.6(4) . .
C21 C16 C17 C18 2.1(5) . .
C22 C19 C20 C21 -179.0(4) . .
C23 N1 C27 C26 4.3(6) . .
C23 C24 C25 C26 5.6(6) . .
C23 C24 C25 C28 -169.5(4) . .
C24 C25 C26 C27 -5.7(6) . .
C24 C25 C28 C28 89.5(6) . 2_757
C25 C26 C27 N1 0.8(7) . .
C26 C25 C28 C28 -85.4(6) . 2_757
C27 N1 C23 C24 -4.4(6) . .
C28 C25 C26 C27 169.5(4) . .
N2 C33 C34 C30 1.2(12) . .
C29 C29 C30 C31 100.7(7) 2_666 .
C29 C29 C30 C34 -77.8(9) 2_666 .
C29 C30 C31 C32 -176.7(5) . .
C29 C30 C34 C33 174.8(6) . .
C30 C31 C32 N2 3.0(8) . .
C31 C30 C34 C33 -3.8(10) . .
C32 N2 C33 C34 3.4(9) . .
C33 N2 C32 C31 -5.5(7) . .
C34 C30 C31 C32 1.8(8) . .
